data_4002300
loop_
_publ_author_name
'Loureiro, S.M.'
'Felser, C.'
'Huang, Q.'
'Cava, R.J.'

_publ_section_title
;
 Refinement of the crystal structures of strontium cobalt oxychlorides by
 neutron powder diffraction
;
_journal_name_full 'Chemistry of Materials (1,1989-)'
_journal_page_first 3181
_journal_page_last 3185
_journal_volume 12
_journal_year 2000
_chemical_formula_sum 'Cl Co O3 Sr2'
_chemical_name_systematic 'Sr2 (Co O3 Cl)'
_space_group_IT_number 129
_symmetry_space_group_name_Hall '-P 4a 2a'
_symmetry_space_group_name_H-M 'P 4/n m m :2'
_cell_angle_alpha 90
_cell_angle_beta 90
_cell_angle_gamma 90
_cell_formula_units_Z 2
_cell_length_a 3.90262
_cell_length_b 3.90262
_cell_length_c 14.3089
_cell_volume 217.931
_citation_journal_id_ASTM CMATEX
_cod_data_source_file Loureiro_CMATEX_2000_1153.cif
_cod_data_source_block Cl1Co1O3Sr2
_cod_original_cell_volume 217.9309
_cod_original_formula_sum 'Cl1 Co1 O3 Sr2'
_cod_database_code 4002300

loop_
_symmetry_equiv_pos_as_xyz
x,y,z
-y+1/2,x,z
-x+1/2,-y+1/2,z
y,-x+1/2,z
x+1/2,-y,-z
y+1/2,x+1/2,-z
-x,y+1/2,-z
-y,-x,-z
-x,-y,-z
y-1/2,-x,-z
x-1/2,y-1/2,-z
-y,x-1/2,-z
-x-1/2,y,z
-y-1/2,-x-1/2,z
x,-y-1/2,z
y,x,z

loop_
_atom_site_label
_atom_site_type_symbol
_atom_site_fract_x
_atom_site_fract_y
_atom_site_fract_z
_atom_site_occupancy
_atom_site_U_iso_or_equiv
O2 O-2 0.25 0.25 0.0745 1 0.0
Co1 Co+3 0.25 0.25 0.2069 1 0.0
Sr2 Sr+2 0.75 0.75 0.3442 1 0.0
Sr1 Sr+2 0.75 0.75 0.0981 1 0.0
Cl1 Cl-1 0.25 0.25 0.4247 1 0.0
O1 O-2 0.25 0.75 0.2296 1 0.0
